data_4340142
loop_
_publ_author_name
'Smetana, Volodymyr'
'Kienle, Lorenz'
'Duppel, Viola'
'Simon, Arndt'

_publ_section_title
;
 Synthesis, Crystal Structure, and TEM Analysis of Sr19Li44 and Sr3Li2: A
 Reinvestigation of the Sr-Li Phase Diagram.
;
_journal_issue 3
_journal_name_full 'Inorganic chemistry'
_journal_page_first 733
_journal_page_last 739
_journal_paper_doi 10.1021/ic5010165
_journal_volume 54
_journal_year 2015
_chemical_formula_sum 'Li44 Sr19'
_chemical_formula_weight 1970.15
_chemical_name_systematic
;
 ?
;
_space_group_IT_number 122
_symmetry_cell_setting tetragonal
_symmetry_space_group_name_Hall 'I -4 2bw'
_symmetry_space_group_name_H-M 'I -4 2 d'
_atom_sites_solution_primary direct
_atom_sites_solution_secondary difmap
_audit_creation_method SHELXL-97
_cell_angle_alpha 90.00
_cell_angle_beta 90.00
_cell_angle_gamma 90.00
_cell_formula_units_Z 4
_cell_length_a 15.912(2)
_cell_length_b 15.912(2)
_cell_length_c 31.831(6)
_cell_measurement_reflns_used 8000
_cell_measurement_temperature 293(2)
_cell_measurement_theta_max 34.9
_cell_measurement_theta_min 3.6
_cell_volume 8059(2)
_computing_molecular_graphics 'SHELXL-97 (Sheldrick, 1997)'
_computing_structure_refinement 'SHELXL-97 (Sheldrick, 1997)'
_diffrn_ambient_temperature 293(2)
_diffrn_measured_fraction_theta_full 0.998
_diffrn_measured_fraction_theta_max 0.998
_diffrn_measurement_device_type 'STOE IPDS'
_diffrn_measurement_method 'omega scan'
_diffrn_radiation_monochromator graphite
_diffrn_radiation_source 'fine-focus sealed tube'
_diffrn_radiation_type MoK\a
_diffrn_radiation_wavelength 0.71073
_diffrn_reflns_av_R_equivalents 0.1526
_diffrn_reflns_av_sigmaI/netI 0.0865
_diffrn_reflns_limit_h_max 23
_diffrn_reflns_limit_h_min -21
_diffrn_reflns_limit_k_max 23
_diffrn_reflns_limit_k_min -23
_diffrn_reflns_limit_l_max 46
_diffrn_reflns_limit_l_min -46
_diffrn_reflns_number 47846
_diffrn_reflns_theta_full 31.24
_diffrn_reflns_theta_max 31.24
_diffrn_reflns_theta_min 2.31
_exptl_absorpt_coefficient_mu 12.452
_exptl_absorpt_correction_T_max 0.629
_exptl_absorpt_correction_T_min 0.505
_exptl_absorpt_correction_type numerical
_exptl_crystal_colour silver-metallic'
_exptl_crystal_density_diffrn 1.624
_exptl_crystal_density_method 'not measured'
_exptl_crystal_description cuboid
_exptl_crystal_F_000 3416
_exptl_crystal_size_max 0.14
_exptl_crystal_size_mid 0.12
_exptl_crystal_size_min 0.10
_refine_diff_density_max 0.835
_refine_diff_density_min -0.598
_refine_diff_density_rms 0.163
_refine_ls_abs_structure_details 'Flack H D (1983), Acta Cryst. A39, 876-881'
_refine_ls_abs_structure_Flack -10(10)
_refine_ls_extinction_method none
_refine_ls_goodness_of_fit_ref 0.935
_refine_ls_matrix_type full
_refine_ls_number_parameters 88
_refine_ls_number_reflns 6578
_refine_ls_number_restraints 0
_refine_ls_restrained_S_all 0.935
_refine_ls_R_factor_all 0.1134
_refine_ls_R_factor_gt 0.0507
_refine_ls_shift/su_max 0.001
_refine_ls_shift/su_mean 0.000
_refine_ls_structure_factor_coef Fsqd
_refine_ls_weighting_details 'calc w=1/[\s^2^(Fo^2^)+(0.0380P)^2^+0.0000P] where P=(Fo^2^+2Fc^2^)/3'
_refine_ls_weighting_scheme calc
_refine_ls_wR_factor_gt 0.0852
_refine_ls_wR_factor_ref 0.1052
_reflns_number_gt 3755
_reflns_number_total 6578
_reflns_threshold_expression >2sigma(I)
_cod_data_source_file ic5010165_si_001.cif
_cod_data_source_block Sr19Li44
_cod_depositor_comments 'Adding full bibliography for 4340142--4340143.cif.'
_cod_database_code 4340142

loop_
_symmetry_equiv_pos_as_xyz
'x, y, z'
'-x, -y, z'
'y, -x, -z'
'-y, x, -z'
'-x+1/2, y, -z+3/4'
'x+1/2, -y, -z+3/4'
'-y+1/2, -x, z+3/4'
'y+1/2, x, z+3/4'
'x+1/2, y+1/2, z+1/2'
'-x+1/2, -y+1/2, z+1/2'
'y+1/2, -x+1/2, -z+1/2'
'-y+1/2, x+1/2, -z+1/2'
'-x+1, y+1/2, -z+5/4'
'x+1, -y+1/2, -z+5/4'
'-y+1, -x+1/2, z+5/4'
'y+1, x+1/2, z+5/4'

loop_
_atom_site_label
_atom_site_type_symbol
_atom_site_fract_x
_atom_site_fract_y
_atom_site_fract_z
_atom_site_U_iso_or_equiv
_atom_site_adp_type
_atom_site_occupancy
_atom_site_symmetry_multiplicity
_atom_site_calc_flag
_atom_site_refinement_flags
Sr1 Sr 0.5000 0.5000 0.0000 0.0288(3) Uani 1 4 d S
Sr2 Sr 0.5000 0.0000 -0.15507(3) 0.02923(19) Uani 1 2 d S
Sr3 Sr 0.58591(5) 0.09830(5) 0.04973(2) 0.02835(16) Uani 1 1 d .
Sr4 Sr 0.40504(5) 0.10960(5) -0.04698(2) 0.02921(17) Uani 1 1 d .
Sr5 Sr 0.50457(6) 0.18934(4) -0.24950(3) 0.02932(15) Uani 1 1 d .
Sr6 Sr 0.64422(5) 0.34739(5) 0.07579(2) 0.02890(15) Uani 1 1 d .
Li1 Li 0.8181(8) 0.1736(8) 0.0871(3) 0.020(2) Uiso 1 1 d .
Li2 Li 0.3240(10) -0.1538(11) -0.1614(5) 0.044(4) Uiso 1 1 d .
Li3 Li 0.4575(15) 0.2500 0.1250 0.042(5) Uiso 1 2 d S
Li4 Li 0.7639(11) 0.5127(12) 0.1314(5) 0.046(4) Uiso 1 1 d .
Li5 Li 0.3620(10) -0.1115(10) -0.0682(5) 0.042(4) Uiso 1 1 d .
Li6 Li 0.3432(10) 0.1325(10) 0.0660(5) 0.044(4) Uiso 1 1 d .
Li7 Li 0.4257(10) 0.0646(10) 0.1429(4) 0.040(3) Uiso 1 1 d .
Li8 Li 0.4224(11) 0.2916(10) 0.0337(5) 0.041(4) Uiso 1 1 d .
Li9 Li 0.3135(10) -0.2837(10) -0.0951(5) 0.040(4) Uiso 1 1 d .
Li10 Li 0.2571(11) -0.2283(11) -0.2430(5) 0.045(4) Uiso 1 1 d .
Li11 Li 0.2500 0.0125(18) -0.1250 0.054(6) Uiso 1 2 d S
Li12 Li 0.4362(12) -0.2812(12) -0.0317(6) 0.051(4) Uiso 1 1 d .

loop_
_atom_site_aniso_label
_atom_site_aniso_U_11
_atom_site_aniso_U_22
_atom_site_aniso_U_33
_atom_site_aniso_U_23
_atom_site_aniso_U_13
_atom_site_aniso_U_12
Sr1 0.0284(4) 0.0284(4) 0.0294(6) 0.000 0.000 0.000
Sr2 0.0328(5) 0.0288(5) 0.0261(4) 0.000 0.000 -0.0022(5)
Sr3 0.0299(4) 0.0265(4) 0.0286(3) -0.0017(3) -0.0011(3) -0.0017(3)
Sr4 0.0313(4) 0.0285(4) 0.0278(4) -0.0004(3) 0.0015(3) -0.0009(3)
Sr5 0.0299(3) 0.0272(3) 0.0309(3) -0.0001(3) -0.0012(3) -0.0007(4)
Sr6 0.0303(4) 0.0278(4) 0.0287(3) 0.0007(3) 0.0023(3) -0.0015(3)

loop_
_atom_type_symbol
_atom_type_description
_atom_type_scat_dispersion_real
_atom_type_scat_dispersion_imag
_atom_type_scat_source
Li Li -0.0003 0.0001 'International Tables Vol C Tables 4.2.6.8 and 6.1.1.4'
Sr Sr -1.5307 3.2498 'International Tables Vol C Tables 4.2.6.8 and 6.1.1.4'

loop_
_geom_angle_atom_site_label_1
_geom_angle_atom_site_label_2
_geom_angle_atom_site_label_3
_geom_angle
_geom_angle_site_symmetry_1
_geom_angle_site_symmetry_3
Li8 Sr1 Li8 94.82(15) 2_665 3_565
Li8 Sr1 Li8 94.82(15) 2_665 4_655
Li8 Sr1 Li8 146.3(5) 3_565 4_655
Li8 Sr1 Li8 146.3(5) 2_665 .
Li8 Sr1 Li8 94.82(15) 3_565 .
Li8 Sr1 Li8 94.82(15) 4_655 .
Li8 Sr1 Li7 117.0(4) 2_665 8_554
Li8 Sr1 Li7 95.0(3) 3_565 8_554
Li8 Sr1 Li7 52.1(4) 4_655 8_554
Li8 Sr1 Li7 94.1(4) . 8_554
Li8 Sr1 Li7 94.1(4) 2_665 7_564
Li8 Sr1 Li7 52.1(4) 3_565 7_564
Li8 Sr1 Li7 95.0(3) 4_655 7_564
Li8 Sr1 Li7 117.0(4) . 7_564
Li7 Sr1 Li7 49.3(5) 8_554 7_564
Li8 Sr1 Li7 52.1(4) 2_665 13_554
Li8 Sr1 Li7 117.0(4) 3_565 13_554
Li8 Sr1 Li7 94.1(4) 4_655 13_554
Li8 Sr1 Li7 95.0(3) . 13_554
Li7 Sr1 Li7 145.7(3) 8_554 13_554
Li7 Sr1 Li7 145.7(3) 7_564 13_554
Li8 Sr1 Li7 95.0(3) 2_665 14_454
Li8 Sr1 Li7 94.1(4) 3_565 14_454
Li8 Sr1 Li7 117.0(4) 4_655 14_454
Li8 Sr1 Li7 52.1(4) . 14_454
Li7 Sr1 Li7 145.7(3) 8_554 14_454
Li7 Sr1 Li7 145.7(3) 7_564 14_454
Li7 Sr1 Li7 49.3(5) 13_554 14_454
Li8 Sr1 Li12 51.0(4) 2_665 3_665
Li8 Sr1 Li12 144.8(4) 3_565 3_665
Li8 Sr1 Li12 48.6(4) 4_655 3_665
Li8 Sr1 Li12 118.3(4) . 3_665
Li7 Sr1 Li12 94.3(4) 8_554 3_665
Li7 Sr1 Li12 114.3(4) 7_564 3_665
Li7 Sr1 Li12 52.5(4) 13_554 3_665
Li7 Sr1 Li12 97.0(4) 14_454 3_665
Li8 Sr1 Li12 144.8(4) 2_665 2_655
Li8 Sr1 Li12 118.3(4) 3_565 2_655
Li8 Sr1 Li12 51.0(4) 4_655 2_655
Li8 Sr1 Li12 48.6(4) . 2_655
Li7 Sr1 Li12 52.5(4) 8_554 2_655
Li7 Sr1 Li12 97.0(4) 7_564 2_655
Li7 Sr1 Li12 114.3(4) 13_554 2_655
Li7 Sr1 Li12 94.3(4) 14_454 2_655
Li12 Sr1 Li12 94.12(15) 3_665 2_655
Li8 Sr1 Li12 118.3(4) 2_665 4
Li8 Sr1 Li12 48.6(4) 3_565 4
Li8 Sr1 Li12 144.8(4) 4_655 4
Li8 Sr1 Li12 51.0(4) . 4
Li7 Sr1 Li12 114.3(4) 8_554 4
Li7 Sr1 Li12 94.3(4) 7_564 4
Li7 Sr1 Li12 97.0(4) 13_554 4
Li7 Sr1 Li12 52.5(4) 14_454 4
Li12 Sr1 Li12 148.9(6) 3_665 4
Li12 Sr1 Li12 94.12(15) 2_655 4
Li8 Sr1 Li12 48.6(4) 2_665 1_565
Li8 Sr1 Li12 51.0(4) 3_565 1_565
Li8 Sr1 Li12 118.3(4) 4_655 1_565
Li8 Sr1 Li12 144.8(4) . 1_565
Li7 Sr1 Li12 97.0(4) 8_554 1_565
Li7 Sr1 Li12 52.5(4) 7_564 1_565
Li7 Sr1 Li12 94.3(4) 13_554 1_565
Li7 Sr1 Li12 114.3(4) 14_454 1_565
Li12 Sr1 Li12 94.12(15) 3_665 1_565
Li12 Sr1 Li12 148.9(6) 2_655 1_565
Li12 Sr1 Li12 94.12(15) 4 1_565
Li2 Sr2 Li2 173.8(5) 2_655 .
Li2 Sr2 Li4 47.8(4) 2_655 3_565
Li2 Sr2 Li4 133.9(4) . 3_565
Li2 Sr2 Li4 133.9(4) 2_655 4_645
Li2 Sr2 Li4 47.8(4) . 4_645
Li4 Sr2 Li4 157.3(5) 3_565 4_645
Li2 Sr2 Li5 47.5(3) 2_655 2_655
Li2 Sr2 Li5 138.7(3) . 2_655
Li4 Sr2 Li5 52.7(3) 3_565 2_655
Li4 Sr2 Li5 109.4(3) 4_645 2_655
Li2 Sr2 Li5 138.7(3) 2_655 .
Li2 Sr2 Li5 47.5(3) . .
Li4 Sr2 Li5 109.4(3) 3_565 .
Li4 Sr2 Li5 52.7(3) 4_645 .
Li5 Sr2 Li5 91.2(5) 2_655 .
Li2 Sr2 Li1 92.3(3) 2_655 7_564
Li2 Sr2 Li1 87.3(3) . 7_564
Li4 Sr2 Li1 48.8(3) 3_565 7_564
Li4 Sr2 Li1 133.1(3) 4_645 7_564
Li5 Sr2 Li1 95.9(3) 2_655 7_564
Li5 Sr2 Li1 89.1(3) . 7_564
Li2 Sr2 Li1 87.3(3) 2_655 8_544
Li2 Sr2 Li1 92.3(3) . 8_544
Li4 Sr2 Li1 133.1(3) 3_565 8_544
Li4 Sr2 Li1 48.8(3) 4_645 8_544
Li5 Sr2 Li1 89.1(3) 2_655 8_544
Li5 Sr2 Li1 95.9(3) . 8_544
Li1 Sr2 Li1 172.9(3) 7_564 8_544
Li2 Sr2 Li11 46.7(5) 2_655 2_655
Li2 Sr2 Li11 135.3(5) . 2_655
Li4 Sr2 Li11 87.2(5) 3_565 2_655
Li4 Sr2 Li11 87.6(5) 4_645 2_655
Li5 Sr2 Li11 47.1(3) 2_655 2_655
Li5 Sr2 Li11 110.8(3) . 2_655
Li1 Sr2 Li11 135.9(4) 7_564 2_655
Li1 Sr2 Li11 46.4(4) 8_544 2_655
Li2 Sr2 Li11 135.3(5) 2_655 .
Li2 Sr2 Li11 46.7(5) . .
Li4 Sr2 Li11 87.6(5) 3_565 .
Li4 Sr2 Li11 87.2(5) 4_645 .
Li5 Sr2 Li11 110.8(3) 2_655 .
Li5 Sr2 Li11 47.1(3) . .
Li1 Sr2 Li11 46.4(4) 7_564 .
Li1 Sr2 Li11 135.9(4) 8_544 .
Li11 Sr2 Li11 152.98(3) 2_655 .
Li2 Sr2 Sr4 92.4(3) 2_655 .
Li2 Sr2 Sr4 92.7(2) . .
Li4 Sr2 Sr4 56.2(3) 3_565 .
Li4 Sr2 Sr4 103.3(2) 4_645 .
Li5 Sr2 Sr4 55.4(2) 2_655 .
Li5 Sr2 Sr4 53.5(2) . .
Li1 Sr2 Sr4 59.76(16) 7_564 .
Li1 Sr2 Sr4 127.37(16) 8_544 .
Li11 Sr2 Sr4 100.41(17) 2_655 .
Li11 Sr2 Sr4 55.34(19) . .
Li2 Sr2 Sr4 92.7(2) 2_655 2_655
Li2 Sr2 Sr4 92.4(3) . 2_655
Li4 Sr2 Sr4 103.3(2) 3_565 2_655
Li4 Sr2 Sr4 56.2(3) 4_645 2_655
Li5 Sr2 Sr4 53.5(2) 2_655 2_655
Li5 Sr2 Sr4 55.4(2) . 2_655
Li1 Sr2 Sr4 127.37(16) 7_564 2_655
Li1 Sr2 Sr4 59.76(16) 8_544 2_655
Li11 Sr2 Sr4 55.34(19) 2_655 2_655
Li11 Sr2 Sr4 100.41(17) . 2_655
Sr4 Sr2 Sr4 67.70(3) . 2_655
Li5 Sr3 Li10 50.5(3) 2_655 6_554
Li5 Sr3 Li6 96.8(3) 2_655 2_655
Li10 Sr3 Li6 111.3(3) 6_554 2_655
Li5 Sr3 Li12 48.2(4) 2_655 2_655
Li10 Sr3 Li12 49.9(4) 6_554 2_655
Li6 Sr3 Li12 145.0(4) 2_655 2_655
Li5 Sr3 Li6 109.4(3) 2_655 .
Li10 Sr3 Li6 132.7(3) 6_554 .
Li6 Sr3 Li6 113.5(3) 2_655 .
Li12 Sr3 Li6 84.0(4) 2_655 .
Li5 Sr3 Li7 141.2(3) 2_655 2_655
Li10 Sr3 Li7 137.4(3) 6_554 2_655
Li6 Sr3 Li7 44.8(3) 2_655 2_655
Li12 Sr3 Li7 169.4(4) 2_655 2_655
Li6 Sr3 Li7 86.9(3) . 2_655
Li5 Sr3 Li7 151.5(3) 2_655 .
Li10 Sr3 Li7 151.4(3) 6_554 .
Li6 Sr3 Li7 87.6(3) 2_655 .
Li12 Sr3 Li7 122.7(4) 2_655 .
Li6 Sr3 Li7 44.5(3) . .
Li7 Sr3 Li7 46.8(4) 2_655 .
Li5 Sr3 Li3 131.8(2) 2_655 .
Li10 Sr3 Li3 108.6(3) 6_554 .
Li6 Sr3 Li3 130.2(2) 2_655 .
Li12 Sr3 Li3 84.3(3) 2_655 .
Li6 Sr3 Li3 48.0(4) . .
Li7 Sr3 Li3 85.5(2) 2_655 .
Li7 Sr3 Li3 45.3(3) . .
Li5 Sr3 Li4 114.0(4) 2_655 14_454
Li10 Sr3 Li4 89.6(4) 6_554 14_454
Li6 Sr3 Li4 45.7(3) 2_655 14_454
Li12 Sr3 Li4 139.1(4) 2_655 14_454
Li6 Sr3 Li4 133.3(4) . 14_454
Li7 Sr3 Li4 47.9(4) 2_655 14_454
Li7 Sr3 Li4 89.2(3) . 14_454
Li3 Sr3 Li4 107.6(3) . 14_454
Li5 Sr3 Li8 88.5(3) 2_655 .
Li10 Sr3 Li8 89.3(3) 6_554 .
Li6 Sr3 Li8 157.0(3) 2_655 .
Li12 Sr3 Li8 45.2(3) 2_655 .
Li6 Sr3 Li8 44.2(3) . .
Li7 Sr3 Li8 124.2(3) 2_655 .
Li7 Sr3 Li8 77.5(3) . .
Li3 Sr3 Li8 44.4(3) . .
Li4 Sr3 Li8 149.1(4) 14_454 .
Li5 Sr3 Li1 94.2(3) 2_655 .
Li10 Sr3 Li1 48.6(3) 6_554 .
Li6 Sr3 Li1 88.6(3) 2_655 .
Li12 Sr3 Li1 93.2(3) 2_655 .
Li6 Sr3 Li1 144.5(3) . .
Li7 Sr3 Li1 90.9(3) 2_655 .
Li7 Sr3 Li1 114.0(3) . .
Li3 Sr3 Li1 96.5(4) . .
Li4 Sr3 Li1 47.5(3) 14_454 .
Li8 Sr3 Li1 113.4(3) . .
Li5 Sr3 Sr6 95.4(2) 2_655 .
Li10 Sr3 Sr6 54.9(2) 6_554 .
Li6 Sr3 Sr6 144.3(2) 2_655 .
Li12 Sr3 Sr6 56.1(3) 2_655 .
Li6 Sr3 Sr6 93.5(2) . .
Li7 Sr3 Sr6 119.2(2) 2_655 .
Li7 Sr3 Sr6 97.1(2) . .
Li3 Sr3 Sr6 54.1(2) . .
Li4 Sr3 Sr6 98.9(3) 14_454 .
Li8 Sr3 Sr6 56.3(2) . .
Li1 Sr3 Sr6 57.12(16) . .
Li5 Sr4 Li6 102.9(3) . .
Li5 Sr4 Li12 148.5(4) . 2_655
Li6 Sr4 Li12 88.9(4) . 2_655
Li5 Sr4 Li5 99.2(3) . 2_655
Li6 Sr4 Li5 115.5(4) . 2_655
Li12 Sr4 Li5 49.8(4) 2_655 2_655
Li5 Sr4 Li4 117.9(4) . 3_565
Li6 Sr4 Li4 138.7(4) . 3_565
Li12 Sr4 Li4 53.0(4) 2_655 3_565
Li5 Sr4 Li4 54.6(4) 2_655 3_565
Li5 Sr4 Li11 50.9(5) . .
Li6 Sr4 Li11 119.5(3) . .
Li12 Sr4 Li11 144.3(4) 2_655 .
Li5 Sr4 Li11 121.4(3) 2_655 .
Li4 Sr4 Li11 92.6(3) 3_565 .
Li5 Sr4 Li8 148.9(4) . .
Li6 Sr4 Li8 46.4(4) . .
Li12 Sr4 Li8 47.4(4) 2_655 .
Li5 Sr4 Li8 92.5(3) 2_655 .
Li4 Sr4 Li8 92.3(4) 3_565 .
Li11 Sr4 Li8 141.0(4) . .
Li5 Sr4 Li10 117.9(3) . 15_454
Li6 Sr4 Li10 48.6(3) . 15_454
Li12 Sr4 Li10 91.9(4) 2_655 15_454
Li5 Sr4 Li10 141.3(3) 2_655 15_454
Li4 Sr4 Li10 110.5(4) 3_565 15_454
Li11 Sr4 Li10 92.3(3) . 15_454
Li8 Sr4 Li10 50.0(3) . 15_454
Li5 Sr4 Li1 92.7(3) . 7_564
Li6 Sr4 Li1 139.8(3) . 7_564
Li12 Sr4 Li1 96.8(3) 2_655 7_564
Li5 Sr4 Li1 97.9(3) 2_655 7_564
Li4 Sr4 Li1 48.8(3) 3_565 7_564
Li11 Sr4 Li1 47.6(4) . 7_564
Li8 Sr4 Li1 114.3(3) . 7_564
Li10 Sr4 Li1 91.4(3) 15_454 7_564
Li5 Sr4 Li1 92.6(3) . 3_565
Li6 Sr4 Li1 92.1(3) . 3_565
Li12 Sr4 Li1 116.4(3) 2_655 3_565
Li5 Sr4 Li1 146.4(3) 2_655 3_565
Li4 Sr4 Li1 92.1(3) 3_565 3_565
Li11 Sr4 Li1 47.6(4) . 3_565
Li8 Sr4 Li1 93.5(3) . 3_565
Li10 Sr4 Li1 48.3(3) 15_454 3_565
Li1 Sr4 Li1 49.9(3) 7_564 3_565
Li5 Sr4 Sr5 61.2(3) . 16_444
Li6 Sr4 Sr5 57.8(3) . 16_444
Li12 Sr4 Sr5 144.2(3) 2_655 16_444
Li5 Sr4 Sr5 153.1(2) 2_655 16_444
Li4 Sr4 Sr5 149.3(3) 3_565 16_444
Li11 Sr4 Sr5 62.33(11) . 16_444
Li8 Sr4 Sr5 96.9(3) . 16_444
Li10 Sr4 Sr5 57.3(2) 15_454 16_444
Li1 Sr4 Sr5 101.08(18) 7_564 16_444
Li1 Sr4 Sr5 58.22(16) 3_565 16_444
Li5 Sr4 Sr6 146.4(2) . 3_565
Li6 Sr4 Sr6 93.6(3) . 3_565
Li12 Sr4 Sr6 59.2(3) 2_655 3_565
Li5 Sr4 Sr6 99.9(2) 2_655 3_565
Li4 Sr4 Sr6 55.6(3) 3_565 3_565
Li11 Sr4 Sr6 95.5(4) . 3_565
Li8 Sr4 Sr6 56.9(2) . 3_565
Li10 Sr4 Sr6 54.8(2) 15_454 3_565
Li1 Sr4 Sr6 57.38(18) 7_564 3_565
Li1 Sr4 Sr6 57.32(17) 3_565 3_565
Sr5 Sr4 Sr6 106.40(2) 16_444 3_565
Li2 Sr5 Li6 143.1(3) 11_554 8_554
Li2 Sr5 Li10 47.2(3) 11_554 11_554
Li6 Sr5 Li10 114.2(4) 8_554 11_554
Li2 Sr5 Li4 139.9(4) 11_554 3_565
Li6 Sr5 Li4 47.2(3) 8_554 3_565
Li10 Sr5 Li4 92.9(4) 11_554 3_565
Li2 Sr5 Li10 134.6(3) 11_554 2_655
Li6 Sr5 Li10 48.7(3) 8_554 2_655
Li10 Sr5 Li10 157.8(3) 11_554 2_655
Li4 Sr5 Li10 83.3(4) 3_565 2_655
Li2 Sr5 Li2 168.3(4) 11_554 2_655
Li6 Sr5 Li2 48.3(4) 8_554 2_655
Li10 Sr5 Li2 138.4(3) 11_554 2_655
Li4 Sr5 Li2 46.3(4) 3_565 2_655
Li10 Sr5 Li2 46.0(3) 2_655 2_655
Li2 Sr5 Li1 92.5(3) 11_554 7_564
Li6 Sr5 Li1 91.2(3) 8_554 7_564
Li10 Sr5 Li1 49.7(3) 11_554 7_564
Li4 Sr5 Li1 49.2(3) 3_565 7_564
Li10 Sr5 Li1 132.4(3) 2_655 7_564
Li2 Sr5 Li1 89.8(3) 2_655 7_564
Li2 Sr5 Li5 47.0(3) 11_554 8_554
Li6 Sr5 Li5 96.0(3) 8_554 8_554
Li10 Sr5 Li5 50.1(3) 11_554 8_554
Li4 Sr5 Li5 114.9(3) 3_565 8_554
Li10 Sr5 Li5 112.1(3) 2_655 8_554
Li2 Sr5 Li5 144.2(3) 2_655 8_554
Li1 Sr5 Li5 94.1(3) 7_564 8_554
Li2 Sr5 Li1 86.8(3) 11_554 5_654
Li6 Sr5 Li1 92.6(3) 8_554 5_654
Li10 Sr5 Li1 131.4(3) 11_554 5_654
Li4 Sr5 Li1 132.5(3) 3_565 5_654
Li10 Sr5 Li1 49.3(3) 2_655 5_654
Li2 Sr5 Li1 89.9(3) 2_655 5_654
Li1 Sr5 Li1 174.6(2) 7_564 5_654
Li5 Sr5 Li1 89.3(3) 8_554 5_654
Li2 Sr5 Sr4 92.4(2) 11_554 8_554
Li6 Sr5 Sr4 56.4(2) 8_554 8_554
Li10 Sr5 Sr4 100.7(3) 11_554 8_554
Li4 Sr5 Sr4 100.7(2) 3_565 8_554
Li10 Sr5 Sr4 58.9(2) 2_655 8_554
Li2 Sr5 Sr4 95.7(2) 2_655 8_554
Li1 Sr5 Sr4 124.98(19) 7_564 8_554
Li5 Sr5 Sr4 53.7(2) 8_554 8_554
Li1 Sr5 Sr4 60.37(17) 5_654 8_554
Li2 Sr5 Li11 46.2(5) 11_554 11_554
Li6 Sr5 Li11 111.4(3) 8_554 11_554
Li10 Sr5 Li11 85.2(5) 11_554 11_554
Li4 Sr5 Li11 155.0(3) 3_565 11_554
Li10 Sr5 Li11 89.1(5) 2_655 11_554
Li2 Sr5 Li11 134.6(5) 2_655 11_554
Li1 Sr5 Li11 134.9(4) 7_564 11_554
Li5 Sr5 Li11 46.9(3) 8_554 11_554
Li1 Sr5 Li11 46.5(4) 5_654 11_554
Sr4 Sr5 Li11 55.50(19) 8_554 11_554
Li2 Sr5 Sr3 93.8(2) 11_554 7_564
Li6 Sr5 Sr3 57.4(2) 8_554 7_564
Li10 Sr5 Sr3 57.2(3) 11_554 7_564
Li4 Sr5 Sr3 59.1(3) 3_565 7_564
Li10 Sr5 Sr3 103.0(3) 2_655 7_564
Li2 Sr5 Sr3 97.2(2) 2_655 7_564
Li1 Sr5 Sr3 59.36(18) 7_564 7_564
Li5 Sr5 Sr3 55.9(2) 8_554 7_564
Li1 Sr5 Sr3 125.98(17) 5_654 7_564
Sr4 Sr5 Sr3 65.638(17) 8_554 7_564
Li11 Sr5 Sr3 99.97(15) 11_554 7_564
Li4 Sr6 Li3 120.6(2) . .
Li4 Sr6 Li10 117.0(4) . 6_554
Li3 Sr6 Li10 118.4(3) . 6_554
Li4 Sr6 Li7 51.2(4) . 13_554
Li3 Sr6 Li7 92.0(3) . 13_554
Li10 Sr6 Li7 143.1(3) 6_554 13_554
Li4 Sr6 Li12 143.2(4) . 2_655
Li3 Sr6 Li12 89.7(3) . 2_655
Li10 Sr6 Li12 51.9(4) 6_554 2_655
Li7 Sr6 Li12 113.1(4) 13_554 2_655
Li4 Sr6 Li8 94.4(4) . 4_655
Li3 Sr6 Li8 137.0(3) . 4_655
Li10 Sr6 Li8 51.9(4) 6_554 4_655
Li7 Sr6 Li8 91.9(3) 13_554 4_655
Li12 Sr6 Li8 49.9(4) 2_655 4_655
Li4 Sr6 Li7 94.7(3) . 14_454
Li3 Sr6 Li7 47.4(3) . 14_454
Li10 Sr6 Li7 143.2(3) 6_554 14_454
Li7 Sr6 Li7 48.3(4) 13_554 14_454
Li12 Sr6 Li7 91.7(4) 2_655 14_454
Li8 Sr6 Li7 111.2(3) 4_655 14_454
Li4 Sr6 Li8 142.8(4) . .
Li3 Sr6 Li8 47.1(3) . .
Li10 Sr6 Li8 94.5(4) 6_554 .
Li7 Sr6 Li8 91.9(3) 13_554 .
Li12 Sr6 Li8 47.1(4) 2_655 .
Li8 Sr6 Li8 90.0(3) 4_655 .
Li7 Sr6 Li8 49.9(3) 14_454 .
Li4 Sr6 Li12 52.3(4) . 3_665
Li3 Sr6 Li12 140.0(3) . 3_665
Li10 Sr6 Li12 92.8(4) 6_554 3_665
Li7 Sr6 Li12 51.3(4) 13_554 3_665
Li12 Sr6 Li12 91.3(4) 2_655 3_665
Li8 Sr6 Li12 46.8(4) 4_655 3_665
Li7 Sr6 Li12 92.6(4) 14_454 3_665
Li8 Sr6 Li12 110.7(3) . 3_665
Li4 Sr6 Li1 95.4(3) . .
Li3 Sr6 Li1 103.4(3) . .
Li10 Sr6 Li1 50.5(3) 6_554 .
Li7 Sr6 Li1 146.1(3) 13_554 .
Li12 Sr6 Li1 97.2(3) 2_655 .
Li8 Sr6 Li1 96.6(3) 4_655 .
Li7 Sr6 Li1 149.5(3) 14_454 .
Li8 Sr6 Li1 120.8(3) . .
Li12 Sr6 Li1 116.1(3) 3_665 .
Li4 Sr6 Li1 50.2(3) . 14_454
Li3 Sr6 Li1 103.4(3) . 14_454
Li10 Sr6 Li1 96.7(3) 6_554 14_454
Li7 Sr6 Li1 95.7(3) 13_554 14_454
Li12 Sr6 Li1 148.0(4) 2_655 14_454
Li8 Sr6 Li1 118.8(3) 4_655 14_454
Li7 Sr6 Li1 118.7(3) 14_454 14_454
Li8 Sr6 Li1 149.9(3) . 14_454
Li12 Sr6 Li1 96.6(3) 3_665 14_454
Li1 Sr6 Li1 51.7(3) . 14_454
Li4 Sr6 Sr1 98.5(3) . .
Li3 Sr6 Sr1 92.7(2) . .
Li10 Sr6 Sr1 98.9(2) 6_554 .
Li7 Sr6 Sr1 56.6(2) 13_554 .
Li12 Sr6 Sr1 56.6(3) 2_655 .
Li8 Sr6 Sr1 55.3(3) 4_655 .
Li7 Sr6 Sr1 55.8(2) 14_454 .
Li8 Sr6 Sr1 55.0(2) . .
Li12 Sr6 Sr1 55.9(3) 3_665 .
Li1 Sr6 Sr1 149.39(16) . .
Li1 Sr6 Sr1 148.73(17) 14_454 .
Li11 Li1 Li4 117.1(4) 4_655 14_454
Li11 Li1 Li10 119.7(5) 4_655 6_554
Li4 Li1 Li10 116.6(5) 14_454 6_554
Li11 Li1 Li1 57.6(3) 4_655 14_454
Li4 Li1 Li1 115.5(6) 14_454 14_454
Li10 Li1 Li1 117.1(6) 6_554 14_454
Li11 Li1 Sr6 111.2(4) 4_655 .
Li4 Li1 Sr6 118.9(5) 14_454 .
Li10 Li1 Sr6 61.2(3) 6_554 .
Li1 Li1 Sr6 64.2(3) 14_454 .
Li11 Li1 Sr6 111.1(4) 4_655 14_454
Li4 Li1 Sr6 61.2(4) 14_454 14_454
Li10 Li1 Sr6 117.4(5) 6_554 14_454
Li1 Li1 Sr6 64.1(2) 14_454 14_454
Sr6 Li1 Sr6 68.2(2) . 14_454
Li11 Li1 Sr5 124.2(4) 4_655 15_554
Li4 Li1 Sr5 63.5(4) 14_454 15_554
Li10 Li1 Sr5 62.8(3) 6_554 15_554
Li1 Li1 Sr5 178.2(3) 14_454 15_554
Sr6 Li1 Sr5 114.8(3) . 15_554
Sr6 Li1 Sr5 114.2(3) 14_454 15_554
Li11 Li1 Sr5 69.0(3) 4_655 5_654
Li4 Li1 Sr5 117.6(5) 14_454 5_654
Li10 Li1 Sr5 63.3(4) 6_554 5_654
Li1 Li1 Sr5 116.7(3) 14_454 5_654
Sr6 Li1 Sr5 113.0(3) . 5_654
Sr6 Li1 Sr5 178.7(3) 14_454 5_654
Sr5 Li1 Sr5 65.02(18) 15_554 5_654
Li11 Li1 Sr2 68.3(3) 4_655 15_554
Li4 Li1 Sr2 62.8(4) 14_454 15_554
Li10 Li1 Sr2 117.1(4) 6_554 15_554
Li1 Li1 Sr2 116.5(3) 14_454 15_554
Sr6 Li1 Sr2 177.8(4) . 15_554
Sr6 Li1 Sr2 114.0(3) 14_454 15_554
Sr5 Li1 Sr2 64.61(18) 15_554 15_554
Sr5 Li1 Sr2 64.82(18) 5_654 15_554
Li11 Li1 Sr3 172.1(5) 4_655 .
Li4 Li1 Sr3 65.1(4) 14_454 .
Li10 Li1 Sr3 62.6(4) 6_554 .
Li1 Li1 Sr3 114.55(16) 14_454 .
Sr6 Li1 Sr3 62.62(18) . .
Sr6 Li1 Sr3 62.70(19) 14_454 .
Sr5 Li1 Sr3 63.73(19) 15_554 .
Sr5 Li1 Sr3 117.3(3) 5_654 .
Sr2 Li1 Sr3 118.2(3) 15_554 .
Li11 Li1 Sr4 62.3(2) 4_655 15_554
Li4 Li1 Sr4 60.9(3) 14_454 15_554
Li10 Li1 Sr4 177.5(5) 6_554 15_554
Li1 Li1 Sr4 65.1(3) 14_454 15_554
Sr6 Li1 Sr4 120.0(3) . 15_554
Sr6 Li1 Sr4 62.13(17) 14_454 15_554
Sr5 Li1 Sr4 114.9(3) 15_554 15_554
Sr5 Li1 Sr4 117.1(3) 5_654 15_554
Sr2 Li1 Sr4 61.77(17) 15_554 15_554
Sr3 Li1 Sr4 115.6(3) . 15_554
Li11 Li1 Sr4 62.3(2) 4_655 4_655
Li4 Li1 Sr4 178.9(5) 14_454 4_655
Li10 Li1 Sr4 63.5(4) 6_554 4_655
Li1 Li1 Sr4 65.0(3) 14_454 4_655
Sr6 Li1 Sr4 62.13(18) . 4_655
Sr6 Li1 Sr4 119.8(3) 14_454 4_655
Sr5 Li1 Sr4 116.0(3) 15_554 4_655
Sr5 Li1 Sr4 61.41(18) 5_654 4_655
Sr2 Li1 Sr4 116.1(3) 15_554 4_655
Sr3 Li1 Sr4 115.6(3) . 4_655
Sr4 Li1 Sr4 119.0(3) 15_554 4_655
Li9 Li2 Li9 55.4(6) . 5_554
Li9 Li2 Li10 108.5(7) . .
Li9 Li2 Li10 62.5(5) 5_554 .
Li9 Li2 Li4 61.8(6) . 4_645
Li9 Li2 Li4 107.5(7) 5_554 4_645
Li10 Li2 Li4 113.3(7) . 4_645
Li9 Li2 Li5 58.7(5) . .
Li9 Li2 Li5 103.0(6) 5_554 .
Li10 Li2 Li5 165.4(7) . .
Li4 Li2 Li5 68.2(5) 4_645 .
Li9 Li2 Li5 104.3(6) . 5_554
Li9 Li2 Li5 58.1(5) 5_554 5_554
Li10 Li2 Li5 64.7(5) . 5_554
Li4 Li2 Li5 165.2(7) 4_645 5_554
Li5 Li2 Li5 109.8(6) . 5_554
Li9 Li2 Li11 107.8(6) . .
Li9 Li2 Li11 106.4(6) 5_554 .
Li10 Li2 Li11 121.0(6) . .
Li4 Li2 Li11 124.6(6) 4_645 .
Li5 Li2 Li11 62.3(4) . .
Li5 Li2 Li11 62.2(4) 5_554 .
Li9 Li2 Li6 60.7(5) . 7_554
Li9 Li2 Li6 61.5(5) 5_554 7_554
Li10 Li2 Li6 60.9(5) . 7_554
Li4 Li2 Li6 58.7(5) 4_645 7_554
Li5 Li2 Li6 112.4(6) . 7_554
Li5 Li2 Li6 111.5(6) 5_554 7_554
Li11 Li2 Li6 166.4(7) . 7_554
Li9 Li2 Li2 57.3(5) . 5_554
Li9 Li2 Li2 55.6(5) 5_554 5_554
Li10 Li2 Li2 110.4(7) . 5_554
Li4 Li2 Li2 112.7(7) 4_645 5_554
Li5 Li2 Li2 57.9(5) . 5_554
Li5 Li2 Li2 57.8(5) 5_554 5_554
Li11 Li2 Li2 58.0(4) . 5_554
Li6 Li2 Li2 108.3(4) 7_554 5_554
Li9 Li2 Sr2 117.6(5) . .
Li9 Li2 Sr2 172.6(6) 5_554 .
Li10 Li2 Sr2 124.3(6) . .
Li4 Li2 Sr2 68.0(4) 4_645 .
Li5 Li2 Sr2 70.1(4) . .
Li5 Li2 Sr2 125.9(6) 5_554 .
Li11 Li2 Sr2 72.9(4) . .
Li6 Li2 Sr2 118.2(5) 7_554 .
Li2 Li2 Sr2 119.9(5) 5_554 .
Li9 Li2 Sr5 173.0(6) . 12_544
Li9 Li2 Sr5 117.7(5) 5_554 12_544
Li10 Li2 Sr5 66.5(4) . 12_544
Li4 Li2 Sr5 124.3(6) 4_645 12_544
Li5 Li2 Sr5 125.5(6) . 12_544
Li5 Li2 Sr5 69.3(4) 5_554 12_544
Li11 Li2 Sr5 72.2(4) . 12_544
Li6 Li2 Sr5 118.2(5) 7_554 12_544
Li2 Li2 Sr5 118.9(5) 5_554 12_544
Sr2 Li2 Sr5 69.3(3) . 12_544
Li9 Li2 Sr5 116.4(6) . 2_655
Li9 Li2 Sr5 116.8(6) 5_554 2_655
Li10 Li2 Sr5 65.2(4) . 2_655
Li4 Li2 Sr5 64.8(4) 4_645 2_655
Li5 Li2 Sr5 125.1(5) . 2_655
Li5 Li2 Sr5 122.7(5) 5_554 2_655
Li11 Li2 Sr5 130.2(6) . 2_655
Li6 Li2 Sr5 63.4(4) 7_554 2_655
Li2 Li2 Sr5 171.7(3) 5_554 2_655
Sr2 Li2 Sr5 67.3(3) . 2_655
Sr5 Li2 Sr5 66.7(3) 12_544 2_655
Li8 Li3 Li8 158.8(11) . 14_454
Li8 Li3 Li7 65.1(4) . 14_454
Li8 Li3 Li7 111.1(5) 14_454 14_454
Li8 Li3 Li7 111.1(5) . .
Li8 Li3 Li7 65.1(4) 14_454 .
Li7 Li3 Li7 160.9(11) 14_454 .
Li8 Li3 Li9 57.9(5) . 4
Li8 Li3 Li9 101.6(7) 14_454 4
Li7 Li3 Li9 58.6(5) 14_454 4
Li7 Li3 Li9 103.0(7) . 4
Li8 Li3 Li9 101.6(7) . 15_454
Li8 Li3 Li9 57.9(5) 14_454 15_454
Li7 Li3 Li9 103.0(7) 14_454 15_454
Li7 Li3 Li9 58.6(5) . 15_454
Li9 Li3 Li9 53.3(7) 4 15_454
Li8 Li3 Li6 57.5(5) . .
Li8 Li3 Li6 109.2(6) 14_454 .
Li7 Li3 Li6 111.1(6) 14_454 .
Li7 Li3 Li6 56.8(4) . .
Li9 Li3 Li6 60.3(6) 4 .
Li9 Li3 Li6 59.0(6) 15_454 .
Li8 Li3 Li6 109.2(6) . 14_454
Li8 Li3 Li6 57.5(5) 14_454 14_454
Li7 Li3 Li6 56.8(4) 14_454 14_454
Li7 Li3 Li6 111.1(6) . 14_454
Li9 Li3 Li6 59.0(6) 4 14_454
Li9 Li3 Li6 60.3(6) 15_454 14_454
Li6 Li3 Li6 111.1(10) . 14_454
Li8 Li3 Sr6 69.6(4) . .
Li8 Li3 Sr6 130.2(7) 14_454 .
Li7 Li3 Sr6 69.4(4) 14_454 .
Li7 Li3 Sr6 128.2(6) . .
Li9 Li3 Sr6 116.8(3) 4 .
Li9 Li3 Sr6 170.0(5) 15_454 .
Li6 Li3 Sr6 116.8(3) . .
Li6 Li3 Sr6 117.3(4) 14_454 .
Li8 Li3 Sr6 130.2(7) . 14_454
Li8 Li3 Sr6 69.6(4) 14_454 14_454
Li7 Li3 Sr6 128.2(6) 14_454 14_454
Li7 Li3 Sr6 69.4(4) . 14_454
Li9 Li3 Sr6 170.0(5) 4 14_454
Li9 Li3 Sr6 116.8(3) 15_454 14_454
Li6 Li3 Sr6 117.3(4) . 14_454
Li6 Li3 Sr6 116.8(3) 14_454 14_454
Sr6 Li3 Sr6 73.1(5) . 14_454
Li8 Li3 Sr3 122.7(4) . 14_454
Li8 Li3 Sr3 69.4(3) 14_454 14_454
Li7 Li3 Sr3 67.0(3) 14_454 14_454
Li7 Li3 Sr3 124.2(4) . 14_454
Li9 Li3 Sr3 116.6(4) 4 14_454
Li9 Li3 Sr3 118.2(4) 15_454 14_454
Li6 Li3 Sr3 176.6(7) . 14_454
Li6 Li3 Sr3 65.4(3) 14_454 14_454
Sr6 Li3 Sr3 65.6(3) . 14_454
Sr6 Li3 Sr3 65.5(3) 14_454 14_454
Li8 Li3 Sr3 69.4(3) . .
Li8 Li3 Sr3 122.7(4) 14_454 .
Li7 Li3 Sr3 124.2(4) 14_454 .
Li7 Li3 Sr3 67.0(3) . .
Li9 Li3 Sr3 118.2(4) 4 .
Li9 Li3 Sr3 116.6(4) 15_454 .
Li6 Li3 Sr3 65.4(3) . .
Li6 Li3 Sr3 176.6(7) 14_454 .
Sr6 Li3 Sr3 65.5(3) . .
Sr6 Li3 Sr3 65.6(3) 14_454 .
Sr3 Li3 Sr3 118.0(6) 14_454 .
Li6 Li4 Li2 62.5(6) 13_554 3_665
Li6 Li4 Li9 60.7(5) 13_554 3_665
Li2 Li4 Li9 57.5(5) 3_665 3_665
Li6 Li4 Li7 56.6(5) 13_554 13_554
Li2 Li4 Li7 104.9(6) 3_665 13_554
Li9 Li4 Li7 56.8(5) 3_665 13_554
Li6 Li4 Li1 123.3(6) 13_554 14_454
Li2 Li4 Li1 124.4(7) 3_665 14_454
Li9 Li4 Li1 176.0(7) 3_665 14_454
Li7 Li4 Li1 123.8(7) 13_554 14_454
Li6 Li4 Li12 104.3(7) 13_554 3_665
Li2 Li4 Li12 100.4(7) 3_665 3_665
Li9 Li4 Li12 51.4(5) 3_665 3_665
Li7 Li4 Li12 60.7(5) 13_554 3_665
Li1 Li4 Li12 124.8(7) 14_454 3_665
Li6 Li4 Li5 106.2(7) 13_554 3_665
Li2 Li4 Li5 56.4(5) 3_665 3_665
Li9 Li4 Li5 53.6(5) 3_665 3_665
Li7 Li4 Li5 104.4(6) 13_554 3_665
Li1 Li4 Li5 123.7(6) 14_454 3_665
Li12 Li4 Li5 55.4(5) 3_665 3_665
Li6 Li4 Sr6 114.7(6) 13_554 .
Li2 Li4 Sr6 166.6(7) 3_665 .
Li9 Li4 Sr6 109.3(6) 3_665 .
Li7 Li4 Sr6 65.5(5) 13_554 .
Li1 Li4 Sr6 68.6(4) 14_454 .
Li12 Li4 Sr6 67.0(5) 3_665 .
Li5 Li4 Sr6 115.3(5) 3_665 .
Li6 Li4 Sr4 166.4(7) 13_554 4_655
Li2 Li4 Sr4 112.3(6) 3_665 4_655
Li9 Li4 Sr4 105.7(5) 3_665 4_655
Li7 Li4 Sr4 116.4(6) 13_554 4_655
Li1 Li4 Sr4 70.3(4) 14_454 4_655
Li12 Li4 Sr4 63.3(4) 3_665 4_655
Li5 Li4 Sr4 62.7(4) 3_665 4_655
Sr6 Li4 Sr4 67.1(3) . 4_655
Li6 Li4 Sr5 65.9(4) 13_554 4_655
Li2 Li4 Sr5 68.9(5) 3_665 4_655
Li9 Li4 Sr5 116.4(6) 3_665 4_655
Li7 Li4 Sr5 115.2(5) 13_554 4_655
Li1 Li4 Sr5 67.3(4) 14_454 4_655
Li12 Li4 Sr5 167.8(7) 3_665 4_655
Li5 Li4 Sr5 118.6(6) 3_665 4_655
Sr6 Li4 Sr5 123.0(5) . 4_655
Sr4 Li4 Sr5 125.5(5) 4_655 4_655
Li6 Li4 Sr2 118.1(6) 13_554 3_665
Li2 Li4 Sr2 64.2(5) 3_665 3_665
Li9 Li4 Sr2 111.1(6) 3_665 3_665
Li7 Li4 Sr2 167.8(7) 13_554 3_665
Li1 Li4 Sr2 68.4(4) 14_454 3_665
Li12 Li4 Sr2 114.1(5) 3_665 3_665
Li5 Li4 Sr2 65.4(4) 3_665 3_665
Sr6 Li4 Sr2 124.1(5) . 3_665
Sr4 Li4 Sr2 66.0(3) 4_655 3_665
Sr5 Li4 Sr2 67.4(3) 4_655 3_665
Li6 Li4 Sr3 65.1(4) 13_554 14_454
Li2 Li4 Sr3 120.5(6) 3_665 14_454
Li9 Li4 Sr3 115.3(5) 3_665 14_454
Li7 Li4 Sr3 65.2(4) 13_554 14_454
Li1 Li4 Sr3 67.4(4) 14_454 14_454
Li12 Li4 Sr3 118.4(6) 3_665 14_454
Li5 Li4 Sr3 168.9(6) 3_665 14_454
Sr6 Li4 Sr3 65.4(3) . 14_454
Sr4 Li4 Sr3 124.7(5) 4_655 14_454
Sr5 Li4 Sr3 65.5(3) 4_655 14_454
Sr2 Li4 Sr3 124.3(5) 3_665 14_454
Li9 Li5 Li2 58.3(5) . .
Li9 Li5 Li2 59.5(5) . 5_554
Li2 Li5 Li2 64.3(6) . 5_554
Li9 Li5 Li12 54.3(5) . .
Li2 Li5 Li12 103.8(6) . .
Li2 Li5 Li12 104.3(6) 5_554 .
Li9 Li5 Li11 105.1(7) . .
Li2 Li5 Li11 59.2(5) . .
Li2 Li5 Li11 59.1(5) 5_554 .
Li12 Li5 Li11 159.4(8) . .
Li9 Li5 Li10 60.0(5) . 5_554
Li2 Li5 Li10 109.4(6) . 5_554
Li2 Li5 Li10 56.8(5) 5_554 5_554
Li12 Li5 Li10 61.1(5) . 5_554
Li11 Li5 Li10 111.1(6) . 5_554
Li9 Li5 Li4 56.9(5) . 4_645
Li2 Li5 Li4 55.4(5) . 4_645
Li2 Li5 Li4 107.7(6) 5_554 4_645
Li12 Li5 Li4 60.7(5) . 4_645
Li11 Li5 Li4 110.2(6) . 4_645
Li10 Li5 Li4 110.7(6) 5_554 4_645
Li9 Li5 Sr4 172.4(6) . .
Li2 Li5 Sr4 115.0(5) . .
Li2 Li5 Sr4 115.3(5) 5_554 .
Li12 Li5 Sr4 133.2(6) . .
Li11 Li5 Sr4 67.4(5) . .
Li10 Li5 Sr4 122.9(5) 5_554 .
Li4 Li5 Sr4 123.5(5) 4_645 .
Li9 Li5 Sr4 108.3(5) . 2_655
Li2 Li5 Sr4 111.4(5) . 2_655
Li2 Li5 Sr4 167.8(6) 5_554 2_655
Li12 Li5 Sr4 64.8(5) . 2_655
Li11 Li5 Sr4 129.9(6) . 2_655
Li10 Li5 Sr4 117.7(5) 5_554 2_655
Li4 Li5 Sr4 62.7(4) 4_645 2_655
Sr4 Li5 Sr4 77.0(3) . 2_655
Li9 Li5 Sr3 112.8(5) . 2_655
Li2 Li5 Sr3 170.6(6) . 2_655
Li2 Li5 Sr3 114.9(5) 5_554 2_655
Li12 Li5 Sr3 67.0(5) . 2_655
Li11 Li5 Sr3 129.3(6) . 2_655
Li10 Li5 Sr3 65.0(4) 5_554 2_655
Li4 Li5 Sr3 118.3(5) 4_645 2_655
Sr4 Li5 Sr3 74.1(3) . 2_655
Sr4 Li5 Sr3 67.2(3) 2_655 2_655
Li9 Li5 Sr2 110.9(5) . .
Li2 Li5 Sr2 62.4(4) . .
Li2 Li5 Sr2 118.7(5) 5_554 .
Li12 Li5 Sr2 115.6(6) . .
Li11 Li5 Sr2 68.8(3) . .
Li10 Li5 Sr2 170.9(6) 5_554 .
Li4 Li5 Sr2 62.0(4) 4_645 .
Sr4 Li5 Sr2 65.9(3) . .
Sr4 Li5 Sr2 64.9(3) 2_655 .
Sr3 Li5 Sr2 122.5(4) 2_655 .
Li9 Li5 Sr5 114.1(5) . 16_444
Li2 Li5 Sr5 119.5(5) . 16_444
Li2 Li5 Sr5 63.6(4) 5_554 16_444
Li12 Li5 Sr5 116.9(6) . 16_444
Li11 Li5 Sr5 68.9(3) . 16_444
Li10 Li5 Sr5 62.5(4) 5_554 16_444
Li4 Li5 Sr5 170.8(6) 4_645 16_444
Sr4 Li5 Sr5 65.1(3) . 16_444
Sr4 Li5 Sr5 125.3(4) 2_655 16_444
Sr3 Li5 Sr5 65.6(3) 2_655 16_444
Sr2 Li5 Sr5 124.1(4) . 16_444
Li7 Li6 Li8 113.7(7) . .
Li7 Li6 Li4 64.5(6) . 13_544
Li8 Li6 Li4 161.0(8) . 13_544
Li7 Li6 Li9 59.1(5) . 15_454
Li8 Li6 Li9 101.9(6) . 15_454
Li4 Li6 Li9 60.2(5) 13_544 15_454
Li7 Li6 Li10 161.1(7) . 15_454
Li8 Li6 Li10 64.6(5) . 15_454
Li4 Li6 Li10 110.5(7) 13_544 15_454
Li9 Li6 Li10 102.2(6) 15_454 15_454
Li7 Li6 Li9 102.8(6) . 4
Li8 Li6 Li9 57.4(5) . 4
Li4 Li6 Li9 103.9(7) 13_544 4
Li9 Li6 Li9 52.5(6) 15_454 4
Li10 Li6 Li9 59.7(5) 15_454 4
Li7 Li6 Li2 108.1(6) . 15_454
Li8 Li6 Li2 106.9(7) . 15_454
Li4 Li6 Li2 58.8(6) 13_544 15_454
Li9 Li6 Li2 56.2(5) 15_454 15_454
Li10 Li6 Li2 57.6(5) 15_454 15_454
Li9 Li6 Li2 56.8(5) 4 15_454
Li7 Li6 Li3 58.8(5) . .
Li8 Li6 Li3 58.2(4) . .
Li4 Li6 Li3 111.0(6) 13_544 .
Li9 Li6 Li3 58.6(5) 15_454 .
Li10 Li6 Li3 110.6(6) 15_454 .
Li9 Li6 Li3 58.0(5) 4 .
Li2 Li6 Li3 106.1(7) 15_454 .
Li7 Li6 Sr4 129.6(6) . .
Li8 Li6 Sr4 69.1(5) . .
Li4 Li6 Sr4 127.7(6) 13_544 .
Li9 Li6 Sr4 169.1(6) 15_454 .
Li10 Li6 Sr4 68.6(4) 15_454 .
Li9 Li6 Sr4 116.6(5) 4 .
Li2 Li6 Sr4 119.2(5) 15_454 .
Li3 Li6 Sr4 118.0(5) . .
Li7 Li6 Sr5 122.6(6) . 16_444
Li8 Li6 Sr5 122.2(6) . 16_444
Li4 Li6 Sr5 66.9(5) 13_544 16_444
Li9 Li6 Sr5 116.8(5) 15_454 16_444
Li10 Li6 Sr5 66.3(4) 15_454 16_444
Li9 Li6 Sr5 117.0(5) 4 16_444
Li2 Li6 Sr5 68.3(4) 15_454 16_444
Li3 Li6 Sr5 174.4(7) . 16_444
Sr4 Li6 Sr5 65.9(3) . 16_444
Li7 Li6 Sr3 68.8(4) . 2_655
Li8 Li6 Sr3 129.0(6) . 2_655
Li4 Li6 Sr3 69.2(5) 13_544 2_655
Li9 Li6 Sr3 118.2(5) 15_454 2_655
Li10 Li6 Sr3 128.1(6) 15_454 2_655
Li9 Li6 Sr3 170.6(6) 4 2_655
Li2 Li6 Sr3 120.9(5) 15_454 2_655
Li3 Li6 Sr3 117.7(5) . 2_655
Sr4 Li6 Sr3 72.7(3) . 2_655
Sr5 Li6 Sr3 66.9(3) 16_444 2_655
Li7 Li6 Sr3 68.0(4) . .
Li8 Li6 Sr3 70.2(5) . .
Li4 Li6 Sr3 122.2(6) 13_544 .
Li9 Li6 Sr3 117.2(5) 15_454 .
Li10 Li6 Sr3 124.6(5) 15_454 .
Li9 Li6 Sr3 117.2(5) 4 .
Li2 Li6 Sr3 172.6(6) 15_454 .
Li3 Li6 Sr3 66.6(5) . .
Sr4 Li6 Sr3 66.6(3) . .
Sr5 Li6 Sr3 119.1(4) 16_444 .
Sr3 Li6 Sr3 64.3(3) 2_655 .
Li6 Li7 Li9 62.5(5) . 15_454
Li6 Li7 Li3 64.4(5) . .
Li9 Li7 Li3 61.5(6) 15_454 .
Li6 Li7 Li7 124.8(4) . 2_655
Li9 Li7 Li7 172.7(4) 15_454 2_655
Li3 Li7 Li7 120.7(10) . 2_655
Li6 Li7 Li4 58.9(5) . 13_544
Li9 Li7 Li4 59.4(5) 15_454 13_544
Li3 Li7 Li4 111.0(7) . 13_544
Li7 Li7 Li4 122.6(9) 2_655 13_544
Li6 Li7 Li8 109.0(6) . 14_454
Li9 Li7 Li8 56.3(5) 15_454 14_454
Li3 Li7 Li8 57.2(4) . 14_454
Li7 Li7 Li8 118.1(6) 2_655 14_454
Li4 Li7 Li8 109.6(6) 13_544 14_454
Li6 Li7 Li12 106.9(7) . 15_454
Li9 Li7 Li12 52.4(5) 15_454 15_454
Li3 Li7 Li12 104.7(6) . 15_454
Li7 Li7 Li12 121.3(6) 2_655 15_454
Li4 Li7 Li12 61.6(5) 13_544 15_454
Li8 Li7 Li12 58.4(5) 14_454 15_454
Li6 Li7 Sr1 169.9(6) . 13_544
Li9 Li7 Sr1 107.4(5) 15_454 13_544
Li3 Li7 Sr1 112.5(5) . 13_544
Li7 Li7 Sr1 65.3(2) 2_655 13_544
Li4 Li7 Sr1 116.3(6) 13_544 13_544
Li8 Li7 Sr1 63.1(4) 14_454 13_544
Li12 Li7 Sr1 64.0(4) 15_454 13_544
Li6 Li7 Sr6 114.8(6) . 13_544
Li9 Li7 Sr6 109.7(6) 15_454 13_544
Li3 Li7 Sr6 170.9(6) . 13_544
Li7 Li7 Sr6 67.7(6) 2_655 13_544
Li4 Li7 Sr6 63.4(5) 13_544 13_544
Li8 Li7 Sr6 116.6(5) 14_454 13_544
Li12 Li7 Sr6 66.5(5) 15_454 13_544
Sr1 Li7 Sr6 66.5(3) 13_544 13_544
Li6 Li7 Sr6 118.3(6) . 14_454
Li9 Li7 Sr6 114.1(6) 15_454 14_454
Li3 Li7 Sr6 63.2(5) . 14_454
Li7 Li7 Sr6 63.9(6) 2_655 14_454
Li4 Li7 Sr6 173.5(6) 13_544 14_454
Li8 Li7 Sr6 65.1(4) 14_454 14_454
Li12 Li7 Sr6 115.8(5) 15_454 14_454
Sr1 Li7 Sr6 65.4(3) 13_544 14_454
Sr6 Li7 Sr6 121.9(4) 13_544 14_454
Li6 Li7 Sr3 66.4(4) . 2_655
Li9 Li7 Sr3 119.0(6) 15_454 2_655
Li3 Li7 Sr3 120.2(4) . 2_655
Li7 Li7 Sr3 66.7(4) 2_655 2_655
Li4 Li7 Sr3 66.9(4) 13_544 2_655
Li8 Li7 Sr3 175.1(6) 14_454 2_655
Li12 Li7 Sr3 120.6(6) 15_454 2_655
Sr1 Li7 Sr3 121.2(4) 13_544 2_655
Sr6 Li7 Sr3 65.3(3) 13_544 2_655
Sr6 Li7 Sr3 118.2(4) 14_454 2_655
Li6 Li7 Sr3 67.5(4) . .
Li9 Li7 Sr3 119.6(5) 15_454 .
Li3 Li7 Sr3 67.7(4) . .
Li7 Li7 Sr3 66.5(4) 2_655 .
Li4 Li7 Sr3 117.3(5) 13_544 .
Li8 Li7 Sr3 116.9(6) 14_454 .
Li12 Li7 Sr3 171.8(6) 15_454 .
Sr1 Li7 Sr3 121.1(4) 13_544 .
Sr6 Li7 Sr3 121.0(4) 13_544 .
Sr6 Li7 Sr3 64.2(3) 14_454 .
Sr3 Li7 Sr3 63.5(2) 2_655 .
Li9 Li8 Li6 64.1(6) 4 .
Li9 Li8 Li3 62.1(6) 4 .
Li6 Li8 Li3 64.3(5) . .
Li9 Li8 Li12 176.2(8) 4 2_655
Li6 Li8 Li12 119.6(8) . 2_655
Li3 Li8 Li12 120.2(8) . 2_655
Li9 Li8 Li12 53.8(5) 4 4
Li6 Li8 Li12 108.4(7) . 4
Li3 Li8 Li12 107.7(7) . 4
Li12 Li8 Li12 122.5(8) 2_655 4
Li9 Li8 Li7 57.3(5) 4 14_454
Li6 Li8 Li7 110.6(7) . 14_454
Li3 Li8 Li7 57.7(4) . 14_454
Li12 Li8 Li7 120.6(7) 2_655 14_454
Li12 Li8 Li7 61.6(6) 4 14_454
Li9 Li8 Li10 60.1(5) 4 15_454
Li6 Li8 Li10 59.9(5) . 15_454
Li3 Li8 Li10 111.6(7) . 15_454
Li12 Li8 Li10 120.0(7) 2_655 15_454
Li12 Li8 Li10 60.6(6) 4 15_454
Li7 Li8 Li10 111.4(6) 14_454 15_454
Li9 Li8 Sr1 109.5(6) 4 .
Li6 Li8 Sr1 173.5(7) . .
Li3 Li8 Sr1 114.3(5) . .
Li12 Li8 Sr1 66.8(5) 2_655 .
Li12 Li8 Sr1 65.5(5) 4 .
Li7 Li8 Sr1 64.8(4) 14_454 .
Li10 Li8 Sr1 116.7(6) 15_454 .
Li9 Li8 Sr6 109.7(5) 4 3_565
Li6 Li8 Sr6 113.9(6) . 3_565
Li3 Li8 Sr6 171.7(7) . 3_565
Li12 Li8 Sr6 68.0(5) 2_655 3_565
Li12 Li8 Sr6 64.7(5) 4 3_565
Li7 Li8 Sr6 118.0(6) 14_454 3_565
Li10 Li8 Sr6 62.3(4) 15_454 3_565
Sr1 Li8 Sr6 66.4(3) . 3_565
Li9 Li8 Sr6 115.0(6) 4 .
Li6 Li8 Sr6 117.1(6) . .
Li3 Li8 Sr6 63.3(5) . .
Li12 Li8 Sr6 65.1(5) 2_655 .
Li12 Li8 Sr6 118.6(6) 4 .
Li7 Li8 Sr6 65.0(4) 14_454 .
Li10 Li8 Sr6 174.7(6) 15_454 .
Sr1 Li8 Sr6 65.8(3) . .
Sr6 Li8 Sr6 122.5(4) 3_565 .
Li9 Li8 Sr4 118.1(6) 4 .
Li6 Li8 Sr4 64.4(4) . .
Li3 Li8 Sr4 119.0(5) . .
Li12 Li8 Sr4 64.1(5) 2_655 .
Li12 Li8 Sr4 118.1(6) 4 .
Li7 Li8 Sr4 174.9(6) 14_454 .
Li10 Li8 Sr4 65.6(4) 15_454 .
Sr1 Li8 Sr4 120.1(4) . .
Sr6 Li8 Sr4 64.8(3) 3_565 .
Sr6 Li8 Sr4 117.7(4) . .
Li9 Li8 Sr3 118.8(6) 4 .
Li6 Li8 Sr3 65.7(4) . .
Li3 Li8 Sr3 66.2(4) . .
Li12 Li8 Sr3 64.8(5) 2_655 .
Li12 Li8 Sr3 172.7(7) 4 .
Li7 Li8 Sr3 115.4(5) 14_454 .
Li10 Li8 Sr3 117.1(5) 15_454 .
Sr1 Li8 Sr3 120.1(4) . .
Sr6 Li8 Sr3 121.1(4) 3_565 .
Sr6 Li8 Sr3 63.0(3) . .
Sr4 Li8 Sr3 64.1(3) . .
Li9 Li9 Li12 177.3(10) 5_554 .
Li9 Li9 Li2 63.4(5) 5_554 .
Li12 Li9 Li2 117.6(7) . .
Li9 Li9 Li8 111.5(6) 5_554 3
Li12 Li9 Li8 67.6(6) . 3
Li2 Li9 Li8 174.7(7) . 3
Li9 Li9 Li5 112.7(4) 5_554 .
Li12 Li9 Li5 66.4(6) . .
Li2 Li9 Li5 63.0(5) . .
Li8 Li9 Li5 121.8(7) 3 .
Li9 Li9 Li7 112.5(6) 5_554 7_554
Li12 Li9 Li7 69.7(6) . 7_554
Li2 Li9 Li7 113.5(7) . 7_554
Li8 Li9 Li7 66.4(6) 3 7_554
Li5 Li9 Li7 124.2(7) . 7_554
Li9 Li9 Li2 61.3(5) 5_554 5_554
Li12 Li9 Li2 116.5(7) . 5_554
Li2 Li9 Li2 67.1(7) . 5_554
Li8 Li9 Li2 112.3(7) 3 5_554
Li5 Li9 Li2 62.4(5) . 5_554
Li7 Li9 Li2 173.2(7) 7_554 5_554
Li9 Li9 Li4 113.2(9) 5_554 4_645
Li12 Li9 Li4 69.1(6) . 4_645
Li2 Li9 Li4 60.8(6) . 4_645
Li8 Li9 Li4 122.2(7) 3 4_645
Li5 Li9 Li4 69.5(5) . 4_645
Li7 Li9 Li4 63.8(6) 7_554 4_645
Li2 Li9 Li4 120.4(7) 5_554 4_645
Li9 Li9 Li3 63.3(4) 5_554 3
Li12 Li9 Li3 117.4(7) . 3
Li2 Li9 Li3 115.0(6) . 3
Li8 Li9 Li3 60.0(5) 3 3
Li5 Li9 Li3 175.7(7) . 3
Li7 Li9 Li3 60.0(5) 7_554 3
Li2 Li9 Li3 113.4(6) 5_554 3
Li4 Li9 Li3 113.3(6) 4_645 3
Li9 Li9 Li6 64.9(6) 5_554 7_554
Li12 Li9 Li6 117.8(7) . 7_554
Li2 Li9 Li6 63.1(5) . 7_554
Li8 Li9 Li6 113.9(7) 3 7_554
Li5 Li9 Li6 118.1(7) . 7_554
Li7 Li9 Li6 58.4(5) 7_554 7_554
Li2 Li9 Li6 118.1(6) 5_554 7_554
Li4 Li9 Li6 59.1(5) 4_645 7_554
Li3 Li9 Li6 62.4(4) 3 7_554
Li9 Li9 Li10 110.6(9) 5_554 5_554
Li12 Li9 Li10 66.7(6) . 5_554
Li2 Li9 Li10 117.4(7) . 5_554
Li8 Li9 Li10 65.1(6) 3 5_554
Li5 Li9 Li10 65.1(5) . 5_554
Li7 Li9 Li10 123.7(7) 7_554 5_554
Li2 Li9 Li10 59.2(5) 5_554 5_554
Li4 Li9 Li10 125.7(6) 4_645 5_554
Li3 Li9 Li10 114.1(6) 3 5_554
Li6 Li9 Li10 175.1(7) 7_554 5_554
Li9 Li9 Li6 62.6(6) 5_554 3
Li12 Li9 Li6 115.2(7) . 3
Li2 Li9 Li6 118.0(6) . 3
Li8 Li9 Li6 58.6(5) 3 3
Li5 Li9 Li6 115.3(7) . 3
Li7 Li9 Li6 113.5(7) 7_554 3
Li2 Li9 Li6 61.7(5) 5_554 3
Li4 Li9 Li6 174.3(7) 4_645 3
Li3 Li9 Li6 61.7(4) 3 3
Li6 Li9 Li6 115.3(6) 7_554 3
Li10 Li9 Li6 59.9(5) 5_554 3
Li2 Li10 Li9 58.2(5) . 5_554
Li2 Li10 Li6 61.6(5) . 7_554
Li9 Li10 Li6 60.4(5) 5_554 7_554
Li2 Li10 Li1 125.0(6) . 6_454
Li9 Li10 Li1 176.2(7) 5_554 6_454
Li6 Li10 Li1 122.3(7) 7_554 6_454
Li2 Li10 Li12 102.8(6) . 5_554
Li9 Li10 Li12 51.7(5) 5_554 5_554
Li6 Li10 Li12 103.3(6) 7_554 5_554
Li1 Li10 Li12 124.5(6) 6_454 5_554
Li2 Li10 Li5 58.4(5) . 5_554
Li9 Li10 Li5 54.9(5) 5_554 5_554
Li6 Li10 Li5 107.2(6) 7_554 5_554
Li1 Li10 Li5 124.3(7) 6_454 5_554
Li12 Li10 Li5 57.6(5) 5_554 5_554
Li2 Li10 Li8 103.1(6) . 7_554
Li9 Li10 Li8 54.8(5) 5_554 7_554
Li6 Li10 Li8 55.5(5) 7_554 7_554
Li1 Li10 Li8 123.8(6) 6_454 7_554
Li12 Li10 Li8 58.5(5) 5_554 7_554
Li5 Li10 Li8 103.9(6) 5_554 7_554
Li2 Li10 Sr6 166.7(6) . 6_454
Li9 Li10 Sr6 108.5(5) 5_554 6_454
Li6 Li10 Sr6 113.3(6) 7_554 6_454
Li1 Li10 Sr6 68.2(4) 6_454 6_454
Li12 Li10 Sr6 65.5(4) 5_554 6_454
Li5 Li10 Sr6 115.5(5) 5_554 6_454
Li8 Li10 Sr6 65.8(4) 7_554 6_454
Li2 Li10 Sr5 66.2(4) . 12_544
Li9 Li10 Sr5 114.1(5) 5_554 12_544
Li6 Li10 Sr5 118.5(5) 7_554 12_544
Li1 Li10 Sr5 67.5(4) 6_454 12_544
Li12 Li10 Sr5 118.3(6) 5_554 12_544
Li5 Li10 Sr5 67.5(4) 5_554 12_544
Li8 Li10 Sr5 168.6(6) 7_554 12_544
Sr6 Li10 Sr5 124.1(4) 6_454 12_544
Li2 Li10 Sr5 68.8(4) . 2_655
Li9 Li10 Sr5 116.4(6) 5_554 2_655
Li6 Li10 Sr5 65.0(4) 7_554 2_655
Li1 Li10 Sr5 67.4(4) 6_454 2_655
Li12 Li10 Sr5 167.7(6) 5_554 2_655
Li5 Li10 Sr5 120.5(5) 5_554 2_655
Li8 Li10 Sr5 113.4(6) 7_554 2_655
Sr6 Li10 Sr5 121.4(4) 6_454 2_655
Sr5 Li10 Sr5 67.6(3) 12_544 2_655
Li2 Li10 Sr3 115.8(6) . 6_454
Li9 Li10 Sr3 108.3(5) 5_554 6_454
Li6 Li10 Sr3 168.5(6) 7_554 6_454
Li1 Li10 Sr3 68.8(4) 6_454 6_454
Li12 Li10 Sr3 65.8(4) 5_554 6_454
Li5 Li10 Sr3 64.5(4) 5_554 6_454
Li8 Li10 Sr3 117.1(5) 7_554 6_454
Sr6 Li10 Sr3 66.5(3) 6_454 6_454
Sr5 Li10 Sr3 66.9(3) 12_544 6_454
Sr5 Li10 Sr3 125.7(4) 2_655 6_454
Li2 Li10 Sr4 117.6(6) . 7_554
Li9 Li10 Sr4 112.5(5) 5_554 7_554
Li6 Li10 Sr4 62.8(4) 7_554 7_554
Li1 Li10 Sr4 68.2(4) 6_454 7_554
Li12 Li10 Sr4 115.3(6) 5_554 7_554
Li5 Li10 Sr4 167.4(6) 5_554 7_554
Li8 Li10 Sr4 64.4(4) 7_554 7_554
Sr6 Li10 Sr4 65.4(3) 6_454 7_554
Sr5 Li10 Sr4 123.3(4) 12_544 7_554
Sr5 Li10 Sr4 63.8(3) 2_655 7_554
Sr3 Li10 Sr4 124.1(4) 6_454 7_554
Li2 Li11 Li2 63.9(8) . 5_554
Li2 Li11 Li1 115.6(4) . 7_564
Li2 Li11 Li1 179.5(6) 5_554 7_564
Li2 Li11 Li1 179.5(6) . 3_565
Li2 Li11 Li1 115.6(4) 5_554 3_565
Li1 Li11 Li1 64.9(7) 7_564 3_565
Li2 Li11 Li5 58.7(6) . 5_554
Li2 Li11 Li5 58.6(6) 5_554 5_554
Li1 Li11 Li5 121.1(4) 7_564 5_554
Li1 Li11 Li5 121.3(4) 3_565 5_554
Li2 Li11 Li5 58.6(6) . .
Li2 Li11 Li5 58.7(6) 5_554 .
Li1 Li11 Li5 121.3(4) 7_564 .
Li1 Li11 Li5 121.1(4) 3_565 .
Li5 Li11 Li5 104.3(10) 5_554 .
Li2 Li11 Sr4 109.9(4) . .
Li2 Li11 Sr4 110.2(4) 5_554 .
Li1 Li11 Sr4 70.0(4) 7_564 .
Li1 Li11 Sr4 70.1(4) 3_565 .
Li5 Li11 Sr4 165.9(9) 5_554 .
Li5 Li11 Sr4 61.7(3) . .
Li2 Li11 Sr4 110.2(4) . 5_554
Li2 Li11 Sr4 109.9(4) 5_554 5_554
Li1 Li11 Sr4 70.1(4) 7_564 5_554
Li1 Li11 Sr4 70.1(4) 3_565 5_554
Li5 Li11 Sr4 61.7(3) 5_554 5_554
Li5 Li11 Sr4 165.9(9) . 5_554
Sr4 Li11 Sr4 132.4(8) . 5_554
Li2 Li11 Sr2 60.4(3) . .
Li2 Li11 Sr2 114.3(7) 5_554 .
Li1 Li11 Sr2 65.3(3) 7_564 .
Li1 Li11 Sr2 119.9(6) 3_565 .
Li5 Li11 Sr2 112.2(5) 5_554 .
Li5 Li11 Sr2 64.1(3) . .
Sr4 Li11 Sr2 62.94(8) . .
Sr4 Li11 Sr2 119.6(2) 5_554 .
Li2 Li11 Sr2 114.3(7) . 5_554
Li2 Li11 Sr2 60.4(3) 5_554 5_554
Li1 Li11 Sr2 119.9(6) 7_564 5_554
Li1 Li11 Sr2 65.3(3) 3_565 5_554
Li5 Li11 Sr2 64.1(3) 5_554 5_554
Li5 Li11 Sr2 112.2(5) . 5_554
Sr4 Li11 Sr2 119.6(2) . 5_554
Sr4 Li11 Sr2 62.94(8) 5_554 5_554
Sr2 Li11 Sr2 174.4(8) . 5_554
Li2 Li11 Sr5 61.6(3) . 12_544
Li2 Li11 Sr5 115.0(7) 5_554 12_544
Li1 Li11 Sr5 64.5(3) 7_564 12_544
Li1 Li11 Sr5 118.8(6) 3_565 12_544
Li5 Li11 Sr5 64.2(3) 5_554 12_544
Li5 Li11 Sr5 113.4(5) . 12_544
Sr4 Li11 Sr5 119.4(3) . 12_544
Sr4 Li11 Sr5 62.17(8) 5_554 12_544
Sr2 Li11 Sr5 62.84(2) . 12_544
Sr2 Li11 Sr5 116.97(5) 5_554 12_544
Li2 Li11 Sr5 115.0(7) . 16_444
Li2 Li11 Sr5 61.6(3) 5_554 16_444
Li1 Li11 Sr5 118.8(6) 7_564 16_444
Li1 Li11 Sr5 64.5(3) 3_565 16_444
Li5 Li11 Sr5 113.4(5) 5_554 16_444
Li5 Li11 Sr5 64.2(3) . 16_444
Sr4 Li11 Sr5 62.17(8) . 16_444
Sr4 Li11 Sr5 119.4(3) 5_554 16_444
Sr2 Li11 Sr5 116.97(5) . 16_444
Sr2 Li11 Sr5 62.84(2) 5_554 16_444
Sr5 Li11 Sr5 176.5(8) 12_544 16_444
Li9 Li12 Li8 175.0(9) . 2_655
Li9 Li12 Li5 59.3(6) . .
Li8 Li12 Li5 124.6(8) 2_655 .
Li9 Li12 Li8 58.6(6) . 3
Li8 Li12 Li8 120.0(8) 2_655 3
Li5 Li12 Li8 108.8(7) . 3
Li9 Li12 Li10 61.6(6) . 5_554
Li8 Li12 Li10 122.6(7) 2_655 5_554
Li5 Li12 Li10 61.4(5) . 5_554
Li8 Li12 Li10 60.9(6) 3 5_554
Li9 Li12 Li7 57.9(5) . 7_554
Li8 Li12 Li7 117.0(7) 2_655 7_554
Li5 Li12 Li7 108.9(7) . 7_554
Li8 Li12 Li7 60.0(6) 3 7_554
Li10 Li12 Li7 110.3(7) 5_554 7_554
Li9 Li12 Li4 59.5(6) . 4_645
Li8 Li12 Li4 118.3(7) 2_655 4_645
Li5 Li12 Li4 63.9(6) . 4_645
Li8 Li12 Li4 107.7(7) 3 4_645
Li10 Li12 Li4 113.5(7) 5_554 4_645
Li7 Li12 Li4 57.7(5) 7_554 4_645
Li9 Li12 Sr4 112.7(6) . 2_655
Li8 Li12 Sr4 68.5(5) 2_655 2_655
Li5 Li12 Sr4 65.3(5) . 2_655
Li8 Li12 Sr4 170.9(8) 3 2_655
Li10 Li12 Sr4 118.4(6) 5_554 2_655
Li7 Li12 Sr4 114.3(6) 7_554 2_655
Li4 Li12 Sr4 63.8(4) 4_645 2_655
Li9 Li12 Sr1 111.6(6) . 1_545
Li8 Li12 Sr1 64.6(5) 2_655 1_545
Li5 Li12 Sr1 170.8(7) . 1_545
Li8 Li12 Sr1 63.4(5) 3 1_545
Li10 Li12 Sr1 115.2(6) 5_554 1_545
Li7 Li12 Sr1 63.6(4) 7_554 1_545
Li4 Li12 Sr1 112.7(6) 4_645 1_545
Sr4 Li12 Sr1 121.7(5) 2_655 1_545
Li9 Li12 Sr6 114.1(7) . 2_655
Li8 Li12 Sr6 67.8(5) 2_655 2_655
Li5 Li12 Sr6 116.2(6) . 2_655
Li8 Li12 Sr6 65.4(5) 3 2_655
Li10 Li12 Sr6 62.6(4) 5_554 2_655
Li7 Li12 Sr6 117.2(6) 7_554 2_655
Li4 Li12 Sr6 173.0(7) 4_645 2_655
Sr4 Li12 Sr6 123.0(5) 2_655 2_655
Sr1 Li12 Sr6 66.0(3) 1_545 2_655
Li9 Li12 Sr6 110.5(6) . 4_645
Li8 Li12 Sr6 65.2(5) 2_655 4_645
Li5 Li12 Sr6 117.1(6) . 4_645
Li8 Li12 Sr6 114.3(6) 3 4_645
Li10 Li12 Sr6 172.0(7) 5_554 4_645
Li7 Li12 Sr6 62.2(4) 7_554 4_645
Li4 Li12 Sr6 60.7(5) 4_645 4_645
Sr4 Li12 Sr6 65.2(3) 2_655 4_645
Sr1 Li12 Sr6 65.0(3) 1_545 4_645
Sr6 Li12 Sr6 122.4(5) 2_655 4_645
Li9 Li12 Sr3 115.1(7) . 2_655
Li8 Li12 Sr3 69.9(5) 2_655 2_655
Li5 Li12 Sr3 64.9(4) . 2_655
Li8 Li12 Sr3 117.9(7) 3 2_655
Li10 Li12 Sr3 64.3(4) 5_554 2_655
Li7 Li12 Sr3 173.0(7) 7_554 2_655
Li4 Li12 Sr3 119.3(6) 4_645 2_655
Sr4 Li12 Sr3 66.7(3) 2_655 2_655
Sr1 Li12 Sr3 122.3(5) 1_545 2_655
Sr6 Li12 Sr3 65.1(3) 2_655 2_655
Sr6 Li12 Sr3 122.9(5) 4_645 2_655

loop_
_geom_bond_atom_site_label_1
_geom_bond_atom_site_label_2
_geom_bond_distance
_geom_bond_site_symmetry_2
Sr1 Li8 3.698(17) 2_665
Sr1 Li8 3.698(17) 3_565
Sr1 Li8 3.698(17) 4_655
Sr1 Li8 3.698(17) .
Sr1 Li7 3.751(15) 8_554
Sr1 Li7 3.751(15) 7_564
Sr1 Li7 3.751(15) 13_554
Sr1 Li7 3.751(15) 14_454
Sr1 Li12 3.764(19) 3_665
Sr1 Li12 3.764(19) 2_655
Sr1 Li12 3.764(19) 4
Sr1 Li12 3.764(19) 1_565
Sr2 Li2 3.724(16) 2_655
Sr2 Li2 3.724(16) .
Sr2 Li4 3.837(18) 3_565
Sr2 Li4 3.837(18) 4_645
Sr2 Li5 3.951(16) 2_655
Sr2 Li5 3.951(16) .
Sr2 Li1 4.008(12) 7_564
Sr2 Li1 4.008(12) 8_544
Sr2 Li11 4.0964(15) 2_655
Sr2 Li11 4.0964(15) .
Sr2 Sr4 4.1427(12) .
Sr2 Sr4 4.1427(12) 2_655
Sr3 Li5 3.851(16) 2_655
Sr3 Li10 3.867(18) 6_554
Sr3 Li6 3.876(17) 2_655
Sr3 Li12 3.913(19) 2_655
Sr3 Li6 3.934(17) .
Sr3 Li7 3.943(15) 2_655
Sr3 Li7 3.948(16) .
Sr3 Li3 3.968(13) .
Sr3 Li4 3.993(17) 14_454
Sr3 Li8 4.061(17) .
Sr3 Li1 4.062(13) .
Sr3 Sr6 4.1543(13) .
Sr4 Li5 3.648(16) .
Sr4 Li6 3.745(16) .
Sr4 Li12 3.753(19) 2_655
Sr4 Li5 3.768(16) 2_655
Sr4 Li4 3.769(16) 3_565
Sr4 Li11 3.826(12) .
Sr4 Li8 3.880(17) .
Sr4 Li10 3.919(17) 15_454
Sr4 Li1 4.062(11) 7_564
Sr4 Li1 4.065(12) 3_565
Sr4 Sr5 4.1058(13) 16_444
Sr4 Sr6 4.1263(13) 3_565
Sr5 Li2 3.800(17) 11_554
Sr5 Li6 3.806(16) 8_554
Sr5 Li10 3.809(16) 11_554
Sr5 Li4 3.834(17) 3_565
Sr5 Li10 3.848(17) 2_655
Sr5 Li2 3.954(16) 2_655
Sr5 Li1 3.956(12) 7_564
Sr5 Li5 3.968(16) 8_554
Sr5 Li1 3.975(12) 5_654
Sr5 Sr4 4.1058(13) 8_554
Sr5 Li11 4.1116(15) 11_554
Sr5 Sr3 4.2339(13) 7_564
Sr6 Li4 3.698(19) .
Sr6 Li3 3.70(2) .
Sr6 Li10 3.709(16) 6_554
Sr6 Li7 3.765(17) 13_554
Sr6 Li12 3.801(19) 2_655
Sr6 Li8 3.822(17) 4_655
Sr6 Li7 3.879(18) 14_454
Sr6 Li8 3.879(17) .
Sr6 Li12 3.904(19) 3_665
Sr6 Li1 3.929(12) .
Sr6 Li1 3.931(12) 14_454
Li1 Li11 3.19(3) 4_655
Li1 Li4 3.25(2) 14_454
Li1 Li10 3.266(19) 6_554
Li1 Li1 3.43(2) 14_454
Li1 Sr6 3.931(12) 14_454
Li1 Sr5 3.956(12) 15_554
Li1 Sr5 3.975(12) 5_654
Li1 Sr2 4.008(12) 15_554
Li1 Sr4 4.062(11) 15_554
Li1 Sr4 4.065(12) 4_655
Li2 Li9 2.96(2) .
Li2 Li9 3.02(2) 5_554
Li2 Li10 3.05(2) .
Li2 Li4 3.06(3) 4_645
Li2 Li5 3.10(2) .
Li2 Li5 3.10(2) 5_554
Li2 Li11 3.12(3) .
Li2 Li6 3.18(2) 7_554
Li2 Li2 3.30(3) 5_554
Li2 Sr5 3.800(17) 12_544
Li2 Sr5 3.954(16) 2_655
Li3 Li8 3.033(18) .
Li3 Li8 3.033(18) 14_454
Li3 Li7 3.048(18) 14_454
Li3 Li7 3.048(18) .
Li3 Li9 3.09(3) 4
Li3 Li9 3.09(3) 15_454
Li3 Li6 3.21(2) .
Li3 Li6 3.21(2) 14_454
Li3 Sr6 3.70(2) 14_454
Li3 Sr3 3.968(13) 14_454
Li4 Li6 3.06(2) 13_554
Li4 Li2 3.06(3) 3_665
Li4 Li9 3.09(2) 3_665
Li4 Li7 3.22(2) 13_554
Li4 Li1 3.25(2) 14_454
Li4 Li12 3.35(3) 3_665
Li4 Li5 3.46(2) 3_665
Li4 Sr4 3.769(16) 4_655
Li4 Sr5 3.834(17) 4_655
Li4 Sr2 3.837(18) 3_665
Li4 Sr3 3.993(17) 14_454
Li5 Li9 2.97(2) .
Li5 Li2 3.10(2) 5_554
Li5 Li12 3.17(2) .
Li5 Li11 3.22(2) .
Li5 Li10 3.29(2) 5_554
Li5 Li4 3.46(2) 4_645
Li5 Sr4 3.768(16) 2_655
Li5 Sr3 3.851(16) 2_655
Li5 Sr5 3.968(16) 16_444
Li6 Li7 2.98(2) .
Li6 Li8 3.01(2) .
Li6 Li4 3.06(2) 13_544
Li6 Li9 3.11(2) 15_454
Li6 Li10 3.16(2) 15_454
Li6 Li9 3.17(2) 4
Li6 Li2 3.18(2) 15_454
Li6 Sr5 3.806(16) 16_444
Li6 Sr3 3.876(17) 2_655
Li7 Li9 3.00(2) 15_454
Li7 Li7 3.13(3) 2_655
Li7 Li4 3.22(2) 13_544
Li7 Li8 3.27(2) 14_454
Li7 Li12 3.32(2) 15_454
Li7 Sr1 3.751(15) 13_544
Li7 Sr6 3.765(17) 13_544
Li7 Sr6 3.879(17) 14_454
Li7 Sr3 3.943(15) 2_655
Li8 Li9 2.97(2) 4
Li8 Li12 3.07(2) 2_655
Li8 Li12 3.22(2) 4
Li8 Li7 3.27(2) 14_454
Li8 Li10 3.30(2) 15_454
Li8 Sr6 3.822(17) 3_565
Li9 Li9 2.78(3) 5_554
Li9 Li12 2.81(2) .
Li9 Li8 2.97(2) 3
Li9 Li7 3.00(2) 7_554
Li9 Li2 3.02(2) 5_554
Li9 Li4 3.09(2) 4_645
Li9 Li3 3.09(3) 3
Li9 Li6 3.11(2) 7_554
Li9 Li10 3.15(2) 5_554
Li9 Li6 3.17(2) 3
Li10 Li9 3.15(2) 5_554
Li10 Li6 3.16(2) 7_554
Li10 Li1 3.266(19) 6_454
Li10 Li12 3.28(3) 5_554
Li10 Li5 3.29(2) 5_554
Li10 Li8 3.30(2) 7_554
Li10 Sr6 3.709(16) 6_454
Li10 Sr5 3.809(16) 12_544
Li10 Sr5 3.848(17) 2_655
Li10 Sr3 3.867(18) 6_454
Li10 Sr4 3.919(17) 7_554
Li11 Li2 3.12(3) 5_554
Li11 Li1 3.19(3) 7_564
Li11 Li1 3.19(3) 3_565
Li11 Li5 3.22(2) 5_554
Li11 Sr4 3.826(12) 5_554
Li11 Sr2 4.0964(15) 5_554
Li11 Sr5 4.1116(15) 12_544
Li11 Sr5 4.1116(15) 16_444
Li12 Li8 3.07(2) 2_655
Li12 Li8 3.22(2) 3
Li12 Li10 3.28(3) 5_554
Li12 Li7 3.32(2) 7_554
Li12 Li4 3.35(3) 4_645
Li12 Sr4 3.753(19) 2_655
Li12 Sr1 3.764(19) 1_545
Li12 Sr6 3.801(19) 2_655
Li12 Sr6 3.904(19) 4_645
Li12 Sr3 3.913(19) 2_655
